data_1506835
loop_
_publ_author_name
'Vishweshwar, Peddy'
'Jagadeesh Babu, N.'
'Nangia, Ashwini'
'Mason, Sax A.'
'Puschmann, Horst'
'Mondal, Raju'
'Howard, Judith A. K.'

_publ_section_title
;
 Variable Temperature Neutron Diffraction Analysis of a Very Short
 O&#x2212;H&#x00B7;&#x00B7;&#x00B7;O Hydrogen Bond in
 2,3,5,6-Pyrazinetetracarboxylic Acid Dihydrate:&#x00A0; Synthon-Assisted
 Short Oacid&#x2212;H&#x00B7;&#x00B7;&#x00B7;OwaterHydrogen Bonds in a
 Multicenter Array
;
_journal_issue 43
_journal_name_full 'The Journal of Physical Chemistry A'
_journal_page_first 9406
_journal_paper_doi 10.1021/jp0476848
_journal_volume 108
_journal_year 2004
_chemical_formula_moiety 'C8 H4 N2 O8, 2H2O'
_chemical_formula_sum 'C8 H8 N2 O10'
_chemical_formula_weight 292.16
_chemical_melting_point 480
_chemical_name_common
;
2,3,5,6-pyrazinetetracarboxylic acid dihydrate
;
_chemical_name_systematic
; 
 2,3,5,6-pyrazinetetracarboxylic acid dihydrate
;
_space_group_IT_number 2
_symmetry_cell_setting triclinic
_symmetry_space_group_name_Hall '-P 1'
_symmetry_space_group_name_H-M 'P -1'
_atom_sites_solution_hydrogens geom
_atom_sites_solution_primary direct
_atom_sites_solution_secondary difmap
_audit_creation_method SHELXL-97
_cell_angle_alpha 97.911(5)
_cell_angle_beta 107.546(5)
_cell_angle_gamma 105.718(5)
_cell_formula_units_Z 1
_cell_length_a 5.4361(10)
_cell_length_b 6.3699(10)
_cell_length_c 8.6672(10)
_cell_measurement_reflns_used 716
_cell_measurement_temperature 20(1)
_cell_measurement_theta_max 31.99
_cell_measurement_theta_min 4.03
_cell_volume 267.48(7)
_computing_cell_refinement 'ILL RAFD9'
_computing_data_collection 'ILL HKLGEN, MAD'
_computing_data_reduction 'ILL RACER'
_computing_molecular_graphics 'ORTEP and PLUTON'
_computing_publication_material SHELXL-97
_computing_structure_refinement 'SHELXL-97 (Sheldrick, 1997)'
_computing_structure_solution 'SHELXS-97 (Sheldrick, 1990)'
_diffrn_ambient_temperature 20(1)
_diffrn_detector_area_resol_mean '0.25 degrees'
_diffrn_measured_fraction_theta_full 0.999
_diffrn_measured_fraction_theta_max 0.999
_diffrn_measurement_device_type 'd9 four-circle diffractometer'
_diffrn_measurement_method 'omega step-scans'
_diffrn_radiation_monochromator graphite
_diffrn_radiation_probe neutron
_diffrn_radiation_source 'ILL reactor'
_diffrn_radiation_type neutron
_diffrn_radiation_wavelength 0.83970
_diffrn_reflns_av_R_equivalents 0.0149
_diffrn_reflns_av_sigmaI/netI 0.0185
_diffrn_reflns_limit_h_max 6
_diffrn_reflns_limit_h_min -1
_diffrn_reflns_limit_k_max 7
_diffrn_reflns_limit_k_min -8
_diffrn_reflns_limit_l_max 10
_diffrn_reflns_limit_l_min -10
_diffrn_reflns_number 1333
_diffrn_reflns_theta_full 32.09
_diffrn_reflns_theta_max 32.09
_diffrn_reflns_theta_min 3.00
_diffrn_standards_decay_% 0
_exptl_absorpt_coefficient_mu 0.000
_exptl_absorpt_correction_T_max 0.9407
_exptl_absorpt_correction_T_min 0.8515
_exptl_absorpt_correction_type 'Gaussian grid'
_exptl_absorpt_process_details 'program DATAP'
_exptl_crystal_colour 'Pale yellow'
_exptl_crystal_density_diffrn 1.813
_exptl_crystal_description plate
_exptl_crystal_F_000 100
_exptl_crystal_size_max 2.8
_exptl_crystal_size_mid 1.6
_exptl_crystal_size_min 0.6
_refine_diff_density_max 0.318
_refine_diff_density_min -0.381
_refine_diff_density_rms 0.081
_refine_ls_extinction_coef 0.072(3)
_refine_ls_extinction_expression Fc^*^=kFc[1+0.001xFc^2^\l^3^/sin(2\q)]^-1/4^
_refine_ls_extinction_method SHELXL
_refine_ls_goodness_of_fit_ref 1.222
_refine_ls_hydrogen_treatment refall
_refine_ls_matrix_type full
_refine_ls_number_parameters 135
_refine_ls_number_reflns 1123
_refine_ls_number_restraints 0
_refine_ls_restrained_S_all 1.222
_refine_ls_R_factor_all 0.0213
_refine_ls_R_factor_gt 0.0198
_refine_ls_shift/su_max 1.510
_refine_ls_shift/su_mean 0.015
_refine_ls_structure_factor_coef Fsqd
_refine_ls_weighting_details 'calc w=1/[\s^2^(Fo^2^)+(0.0152P)^2^+0.3048P] where P=(Fo^2^+2Fc^2^)/3'
_refine_ls_weighting_scheme calc
_refine_ls_wR_factor_gt 0.0434
_refine_ls_wR_factor_ref 0.0439
_reflns_number_gt 1088
_reflns_number_total 1123
_reflns_threshold_expression >2sigma(I)
_cod_data_source_file jp0476848si20040528_030253.cif
_cod_data_source_block a
_cod_depositor_comments
;
The following automatic conversions were performed:

'_symmetry_cell_setting' value 'Triclinic' changed to 'triclinic'
according to /home/saulius/struct/CIF-dictionaries/cif_core.dic
dictionary named 'cif_core.dic' version 2.4.1 from 2010-06-29.

Automatic conversion script
Id: cif_fix_values 1715 2011-07-08 13:25:40Z adriana 
;
_cod_database_code 1506835

loop_
_symmetry_equiv_pos_as_xyz
'x, y, z'
'-x, -y, -z'

loop_
_atom_site_label
_atom_site_type_symbol
_atom_site_fract_x
_atom_site_fract_y
_atom_site_fract_z
_atom_site_U_iso_or_equiv
_atom_site_adp_type
_atom_site_occupancy
_atom_site_symmetry_multiplicity
_atom_site_calc_flag
_atom_site_refinement_flags
O1 O 0.25521(16) -0.04981(12) 0.09077(9) 0.0062(3) Uani 0.999(6) 1 d P
O14 O 0.18350(17) 0.28973(13) 0.21931(10) 0.0069(4) Uani 1.000(7) 1 d .
O3 O 0.63717(16) 0.00054(13) 0.30705(9) 0.00725(17) Uani 1 1 d .
O4 O 0.74835(16) -0.39114(13) 0.44495(9) 0.00808(18) Uani 1 1 d .
O5 O 1.09983(16) -0.21968(13) 0.37030(10) 0.0076(3) Uani 1.000(6) 1 d .
N7 N 0.31036(9) -0.40330(7) -0.07639(6) 0.00496(13) Uani 1 1 d .
H2 H 0.2339(3) 0.0957(2) 0.15650(18) 0.0167(6) Uani 0.990(10) 1 d P
H5 H 1.2048(3) -0.1685(3) 0.49105(19) 0.0206(6) Uani 0.997(10) 1 d P
C8 C 0.46189(13) -0.10333(10) 0.17190(8) 0.00455(16) Uani 1 1 d .
C9 C 0.47919(13) -0.31494(10) 0.08154(8) 0.00400(15) Uani 1 1 d .
C10 C 0.66936(13) -0.41307(10) 0.15866(8) 0.00391(15) Uani 1 1 d .
C11 C 0.84349(13) -0.33579(10) 0.34183(8) 0.00465(16) Uani 1 1 d .
H12 H 0.2230(4) 0.3308(3) 0.3380(2) 0.0240(7) Uani 0.973(11) 1 d P
H13 H -0.0008(3) 0.2885(3) 0.1641(2) 0.0236(7) Uani 1.000(11) 1 d .

loop_
_atom_site_aniso_label
_atom_site_aniso_U_11
_atom_site_aniso_U_22
_atom_site_aniso_U_33
_atom_site_aniso_U_23
_atom_site_aniso_U_13
_atom_site_aniso_U_12
O1 0.0064(4) 0.0064(5) 0.0051(4) 0.0003(3) 0.0004(3) 0.0038(3)
O14 0.0068(6) 0.0070(4) 0.0063(6) 0.0006(3) 0.0014(4) 0.0030(3)
O3 0.0075(4) 0.0066(3) 0.0048(4) -0.0014(3) -0.0009(3) 0.0027(3)
O4 0.0072(4) 0.0113(4) 0.0037(4) 0.0022(3) 0.0011(3) 0.0007(3)
O5 0.0050(5) 0.0101(4) 0.0053(6) 0.0009(3) 0.0008(4) 0.0005(3)
N7 0.0057(2) 0.0048(2) 0.0035(2) 0.00014(16) 0.00023(17) 0.00242(16)
H2 0.0178(8) 0.0158(9) 0.0154(8) 0.0021(5) 0.0036(6) 0.0072(6)
H5 0.0160(9) 0.0268(9) 0.0107(10) 0.0022(6) -0.0007(7) 0.0016(6)
C8 0.0052(3) 0.0042(3) 0.0035(3) 0.0001(2) 0.0005(2) 0.0019(2)
C9 0.0046(3) 0.0038(3) 0.0031(3) 0.0003(2) 0.0004(2) 0.0020(2)
C10 0.0046(3) 0.0039(3) 0.0027(3) 0.0004(2) 0.0004(2) 0.0018(2)
C11 0.0046(3) 0.0052(3) 0.0028(3) 0.0003(2) 0.0000(2) 0.0013(2)
H12 0.0303(10) 0.0300(10) 0.0112(11) 0.0011(6) 0.0040(7) 0.0149(7)
H13 0.0157(12) 0.0302(9) 0.0232(9) 0.0052(6) 0.0023(7) 0.0105(6)

loop_
_atom_type_symbol
_atom_type_description
_atom_type_scat_dispersion_real
_atom_type_scat_dispersion_imag
_atom_type_scat_source
C C 0.0000 0.0000 'International Tables Vol C Tables 4.2.6.8 and 6.1.1.4'
H H 0.0000 0.0000 'International Tables Vol C Tables 4.2.6.8 and 6.1.1.4'
N N 0.0000 0.0000 'International Tables Vol C Tables 4.2.6.8 and 6.1.1.4'
O O 0.0000 0.0000 'International Tables Vol C Tables 4.2.6.8 and 6.1.1.4'

loop_
_geom_angle_atom_site_label_1
_geom_angle_atom_site_label_2
_geom_angle_atom_site_label_3
_geom_angle
_geom_angle_site_symmetry_1
C8 O1 H2 114.28(10) .
H2 O14 H12 117.38(14) .
H2 O14 H13 113.56(14) .
H12 O14 H13 107.29(17) .
C11 O5 H5 110.61(12) .
C10 N7 C9 117.86(5) 2_645
O3 C8 O1 126.91(7) .
O3 C8 C9 119.65(6) .
O1 C8 C9 113.42(6) .
N7 C9 C10 121.09(6) .
N7 C9 C8 117.62(5) .
C10 C9 C8 121.27(6) .
N7 C10 C9 121.04(6) 2_645
N7 C10 C11 115.38(5) 2_645
C9 C10 C11 123.30(6) .
O4 C11 O5 126.27(7) .
O4 C11 C10 120.43(6) .
O5 C11 C10 113.19(6) .

loop_
_geom_bond_atom_site_label_1
_geom_bond_atom_site_label_2
_geom_bond_distance
_geom_bond_site_symmetry_2
O1 C8 1.2924(10) .
O1 H2 1.0721(15) .
O14 H2 1.4098(17) .
O14 H12 0.9666(19) .
O14 H13 0.969(2) .
O3 C8 1.2207(11) .
O4 C11 1.2072(10) .
O5 C11 1.3167(11) .
O5 H5 0.9860(17) .
N7 C10 1.3328(8) 2_645
N7 C9 1.3354(8) .
C8 C9 1.5039(9) .
C9 C10 1.3981(9) .
C10 N7 1.3328(8) 2_645
C10 C11 1.5116(9) .
